data_7017885
loop_
_publ_author_name
'Canella, Daniel'
'Hock, Sebastian J.'
'Hiltner, Oliver'
'Herdtweck, Eberhardt'
'Herrmann, Wolfgang A.'
'K\"uhn, Fritz E'

_publ_section_title
;
 Synthesis and characterization of propylene and butylene bridged
 fac-tricarbonylrhenium(i) biscarbene complexes.
;
_journal_issue 7
_journal_name_full 'Dalton transactions (Cambridge, England : 2003)'
_journal_page_first 2110
_journal_page_last 2121
_journal_paper_doi 10.1039/c1dt11611h
_journal_volume 41
_journal_year 2012
_chemical_formula_moiety 'C14 H16 Br N4 O3 Re'
_chemical_formula_sum 'C14 H16 Br N4 O3 Re'
_chemical_formula_weight 554.42
_chemical_name_systematic ?
_space_group_IT_number 14
_symmetry_cell_setting monoclinic
_symmetry_Int_Tables_number 14
_symmetry_space_group_name_Hall '-P 2yn'
_symmetry_space_group_name_H-M 'P 1 21/n 1'
_atom_sites_solution_hydrogens geom
_atom_sites_solution_primary direct
_atom_sites_solution_secondary difmap
_cell_angle_alpha 90
_cell_angle_beta 94.065(3)
_cell_angle_gamma 90
_cell_formula_units_Z 4
_cell_length_a 8.8504(3)
_cell_length_b 15.6350(4)
_cell_length_c 12.5268(4)
_cell_measurement_reflns_used 30355
_cell_measurement_temperature 293(1)
_cell_measurement_theta_max 26.13
_cell_measurement_theta_min 3.77
_cell_volume 1729.05(9)
_computing_cell_refinement 'X-AREA (Stoe, 2004)'
_computing_data_collection 'X-AREA (Stoe, 2004)'
_computing_data_reduction 'X-AREA (Stoe, 2004)'
_computing_molecular_graphics 'PLATON (Spek, 2009)'
_computing_publication_material 'PLATON (Spek, 2009)'
_computing_structure_refinement 'SHELXL-97 (Sheldrick, 1998)'
_computing_structure_solution 'SIR92 (Altomare, 1994)'
_diffrn_ambient_temperature 293(1)
_diffrn_detector 'image plate'
_diffrn_detector_area_resol_mean 6.67
_diffrn_measured_fraction_theta_full 0.988
_diffrn_measured_fraction_theta_max 0.988
_diffrn_measurement_device 'two-circle diffractometer'
_diffrn_measurement_device_type 'IPDS 2T (Stoe)'
_diffrn_measurement_method 'omega-rotation/oscillation '
_diffrn_radiation_monochromator graphite
_diffrn_radiation_source 'NONIUS FR 591 rotating anode'
_diffrn_radiation_type 'Mo K\a'
_diffrn_radiation_wavelength 0.71073
_diffrn_reflns_av_R_equivalents 0.0731
_diffrn_reflns_av_sigmaI/netI 0.0333
_diffrn_reflns_limit_h_max 10
_diffrn_reflns_limit_h_min -10
_diffrn_reflns_limit_k_max 18
_diffrn_reflns_limit_k_min -18
_diffrn_reflns_limit_l_max 15
_diffrn_reflns_limit_l_min -15
_diffrn_reflns_number 25718
_diffrn_reflns_theta_full 25.63
_diffrn_reflns_theta_max 25.63
_diffrn_reflns_theta_min 3.77
_diffrn_standards_decay_% 0
_exptl_absorpt_coefficient_mu 9.357
_exptl_absorpt_correction_T_max 0.633
_exptl_absorpt_correction_T_min 0.160
_exptl_absorpt_correction_type refdelf
_exptl_absorpt_process_details
;
Delabs; source: (PLATON, Spek, 2009)
;
_exptl_crystal_colour colorless
_exptl_crystal_density_diffrn 2.130
_exptl_crystal_density_meas ?
_exptl_crystal_density_method none
_exptl_crystal_description plate
_exptl_crystal_F_000 1048
_exptl_crystal_size_max 0.13
_exptl_crystal_size_mid 0.10
_exptl_crystal_size_min 0.05
_refine_diff_density_max 0.761
_refine_diff_density_min -0.893
_refine_diff_density_rms 0.127
_refine_ls_extinction_method none
_refine_ls_goodness_of_fit_ref 1.082
_refine_ls_hydrogen_treatment constr
_refine_ls_matrix_type full
_refine_ls_number_parameters 210
_refine_ls_number_reflns 3223
_refine_ls_number_restraints 0
_refine_ls_restrained_S_all 1.082
_refine_ls_R_factor_all 0.0344
_refine_ls_R_factor_gt 0.0293
_refine_ls_shift/su_max 0.001
_refine_ls_shift/su_mean 0.000
_refine_ls_structure_factor_coef Fsqd
_refine_ls_weighting_details 'calc w=1/[\s^2^(Fo^2^)+(0.0397P)^2^+2.5105P] where P=(Fo^2^+2Fc^2^)/3'
_refine_ls_weighting_scheme calc
_refine_ls_wR_factor_gt 0.0712
_refine_ls_wR_factor_ref 0.0737
_reflns_number_gt 2940
_reflns_number_total 3223
_reflns_threshold_expression I>2\s(I)
_cod_data_source_file c1dt11611h.txt
_cod_data_source_block Compound_1a
_cod_depositor_comments
;
The following automatic conversions were performed:

'_symmetry_cell_setting' value 'Monoclinic' changed to 'monoclinic'
according to /home/saulius/struct/CIF-dictionaries/cif_core.dic
dictionary named 'cif_core.dic' version 2.4.1 from 2010-06-29.

Automatic conversion script
Id: cif_fix_values 1715 2011-07-08 13:25:40Z adriana 

The following automatic conversions were performed:

'_exptl_crystal_density_meas' value 'none' was changed to '?' - the
value is perceived as not measured.

Automatic conversion script
Id: cif_fix_values 3008 2015-01-20 13:52:24Z robertas 
;
_cod_original_sg_symbol_H-M 'P 21/n'
_cod_database_code 7017885

loop_
_symmetry_equiv_pos_site_id
_symmetry_equiv_pos_as_xyz
1 x,y,z
2 1/2-x,1/2+y,1/2-z
3 -x,-y,-z
4 1/2+x,1/2-y,1/2+z

loop_
_atom_site_aniso_label
_atom_site_aniso_U_11
_atom_site_aniso_U_22
_atom_site_aniso_U_33
_atom_site_aniso_U_23
_atom_site_aniso_U_13
_atom_site_aniso_U_12
Re1 0.0351(1) 0.0342(1) 0.0308(1) -0.0029(1) 0.0001(1) 0.0037(1)
Br1 0.0406(3) 0.0647(4) 0.0448(3) 0.0024(3) 0.0005(2) -0.0085(3)
O1 0.118(5) 0.057(3) 0.050(3) 0.014(2) -0.009(3) 0.018(3)
O2 0.090(4) 0.106(5) 0.074(3) -0.032(3) -0.005(3) 0.057(4)
O3 0.069(3) 0.077(4) 0.066(3) 0.011(3) -0.008(3) 0.000(3)
N1 0.047(3) 0.068(4) 0.036(2) -0.011(2) 0.001(2) 0.002(2)
N2 0.039(2) 0.051(3) 0.037(2) 0.005(2) -0.0005(18) -0.004(2)
N3 0.033(2) 0.041(3) 0.041(2) -0.0006(18) 0.0049(17) 0.0037(18)
N4 0.037(2) 0.041(3) 0.033(2) -0.0022(18) 0.0030(17) -0.0010(18)
C1 0.060(4) 0.042(3) 0.040(3) -0.005(2) -0.002(3) 0.009(3)
C2 0.062(4) 0.064(4) 0.039(3) -0.016(3) -0.007(3) 0.019(3)
C3 0.074(5) 0.036(3) 0.032(3) 0.001(2) -0.005(3) 0.014(3)
C4 0.032(2) 0.047(3) 0.031(2) -0.005(2) -0.0012(18) -0.004(2)
C5 0.052(3) 0.099(6) 0.030(3) 0.000(3) 0.001(2) -0.008(4)
C6 0.050(3) 0.085(5) 0.038(3) 0.016(3) 0.002(2) -0.006(3)
C7 0.050(3) 0.040(3) 0.047(3) 0.012(2) 0.002(2) -0.002(2)
C8 0.050(3) 0.059(4) 0.051(3) 0.008(3) -0.006(3) 0.011(3)
C9 0.028(2) 0.059(4) 0.044(3) -0.001(3) -0.002(2) 0.005(2)
C10 0.041(3) 0.049(4) 0.053(3) -0.003(3) 0.018(2) 0.008(2)
C11 0.050(3) 0.047(3) 0.043(3) -0.010(2) 0.015(2) 0.000(3)
C12 0.035(2) 0.030(3) 0.032(2) -0.0020(19) 0.0050(18) -0.0004(19)
C13 0.093(6) 0.077(6) 0.049(4) -0.032(3) -0.006(4) 0.013(4)
C14 0.054(3) 0.054(4) 0.033(3) -0.007(2) -0.003(2) -0.002(3)

loop_
_atom_site_label
_atom_site_type_symbol
_atom_site_thermal_displace_type
_atom_site_fract_x
_atom_site_fract_y
_atom_site_fract_z
_atom_site_occupancy
_atom_site_U_iso_or_equiv
_atom_site_calc_flag
_atom_site_refinement_flags
Re1 Re Uani 0.93002(2) 0.28903(1) 0.25665(1) 1.000 0.0335(1) . .
Br1 Br Uani 1.15360(6) 0.40307(4) 0.27700(4) 1.000 0.0502(2) . .
O1 O Uani 1.0018(7) 0.1894(3) 0.4667(4) 1.000 0.076(2) . .
O2 O Uani 1.1586(7) 0.1583(4) 0.1800(4) 1.000 0.091(2) . .
O3 O Uani 0.6682(7) 0.1729(4) 0.2194(4) 1.000 0.0713(19) . .
N1 N Uani 0.8952(6) 0.3036(4) -0.0012(4) 1.000 0.0504(18) . .
N2 N Uani 0.8521(5) 0.4271(3) 0.0633(3) 1.000 0.0425(14) . .
N3 N Uani 0.6557(5) 0.4174(3) 0.3086(3) 1.000 0.0382(14) . .
N4 N Uani 0.8197(5) 0.4130(3) 0.4421(3) 1.000 0.0370(14) . .
C1 C Uani 0.9760(7) 0.2307(4) 0.3927(5) 1.000 0.0476(19) . .
C2 C Uani 1.0718(8) 0.2085(4) 0.2022(5) 1.000 0.056(2) . .
C3 C Uani 0.7536(9) 0.2095(4) 0.2319(5) 1.000 0.048(2) . .
C4 C Uani 0.8843(5) 0.3459(4) 0.0938(4) 1.000 0.0368(14) . .
C5 C Uani 0.8698(7) 0.3589(6) -0.0867(4) 1.000 0.060(2) . .
C6 C Uani 0.8429(7) 0.4356(5) -0.0472(5) 1.000 0.058(2) . .
C7 C Uani 0.8049(7) 0.4969(4) 0.1319(5) 1.000 0.0457(17) . .
C8 C Uani 0.6341(7) 0.4936(4) 0.1411(5) 1.000 0.0538(19) . .
C9 C Uani 0.5843(6) 0.4155(4) 0.2009(4) 1.000 0.0439(18) . .
C10 C Uani 0.6062(6) 0.4718(4) 0.3853(5) 1.000 0.0470(19) . .
C11 C Uani 0.7085(7) 0.4683(4) 0.4698(4) 1.000 0.0461(17) . .
C12 C Uani 0.7912(5) 0.3807(3) 0.3415(4) 1.000 0.0322(14) . .
C13 C Uani 0.9228(11) 0.2132(5) -0.0189(6) 1.000 0.074(3) . .
C14 C Uani 0.9472(7) 0.3909(4) 0.5193(4) 1.000 0.0473(19) . .
H51 H Uiso 0.87120 0.34480 -0.15880 1.000 0.0730 calc R
H61 H Uiso 0.82200 0.48540 -0.08600 1.000 0.0690 calc R
H71 H Uiso 0.83230 0.55140 0.10180 1.000 0.0550 calc R
H72 H Uiso 0.85670 0.49180 0.20250 1.000 0.0550 calc R
H81 H Uiso 0.60280 0.54450 0.17780 1.000 0.0640 calc R
H82 H Uiso 0.58360 0.49370 0.06980 1.000 0.0640 calc R
H91 H Uiso 0.47500 0.41560 0.20340 1.000 0.0530 calc R
H92 H Uiso 0.61340 0.36390 0.16450 1.000 0.0530 calc R
H101 H Uiso 0.51860 0.50480 0.37970 1.000 0.0570 calc R
H111 H Uiso 0.70480 0.49750 0.53420 1.000 0.0550 calc R
H131 H Uiso 0.88300 0.18030 0.03750 1.000 0.1100 calc R
H132 H Uiso 1.02980 0.20330 -0.01950 1.000 0.1100 calc R
H133 H Uiso 0.87370 0.19610 -0.08640 1.000 0.1100 calc R
H141 H Uiso 1.03780 0.38470 0.48220 1.000 0.0710 calc R
H142 H Uiso 0.92570 0.33800 0.55420 1.000 0.0710 calc R
H143 H Uiso 0.96110 0.43540 0.57170 1.000 0.0710 calc R

loop_
_atom_type_symbol
_atom_type_description
_atom_type_scat_dispersion_real
_atom_type_scat_dispersion_imag
_atom_type_scat_source
Re Re -1.0185 7.2310 'International Tables Vol C Tables 4.2.6.8 and 6.1.1.4'
O O 0.0106 0.0060 'International Tables Vol C Tables 4.2.6.8 and 6.1.1.4'
N N 0.0061 0.0033 'International Tables Vol C Tables 4.2.6.8 and 6.1.1.4'
Br Br -0.2901 2.4595 'International Tables Vol C Tables 4.2.6.8 and 6.1.1.4'
H H 0.0000 0.0000 'International Tables Vol C Tables 4.2.6.8 and 6.1.1.4'
C C 0.0033 0.0016 'International Tables Vol C Tables 4.2.6.8 and 6.1.1.4'

loop_
_geom_angle_atom_site_label_1
_geom_angle_atom_site_label_2
_geom_angle_atom_site_label_3
_geom_angle
_geom_angle_publ_flag
Br1 Re1 C1 97.00(18) yes
Br1 Re1 C2 88.5(2) yes
Br1 Re1 C3 175.24(19) yes
Br1 Re1 C4 84.62(14) yes
Br1 Re1 C12 87.38(12) yes
C1 Re1 C2 84.5(3) yes
C1 Re1 C3 87.5(3) yes
C1 Re1 C4 175.1(2) yes
C1 Re1 C12 88.4(2) yes
C2 Re1 C3 93.4(3) yes
C2 Re1 C4 91.0(2) yes
C2 Re1 C12 171.2(2) yes
C3 Re1 C4 91.0(2) yes
C3 Re1 C12 91.3(2) yes
C4 Re1 C12 96.32(19) yes
C4 N1 C5 110.7(6) yes
C4 N1 C13 128.6(6) yes
C5 N1 C13 120.6(6) yes
C4 N2 C6 111.6(5) yes
C4 N2 C7 126.6(4) yes
C6 N2 C7 120.9(5) yes
C9 N3 C10 121.5(5) yes
C9 N3 C12 126.0(4) yes
C10 N3 C12 111.4(4) yes
C11 N4 C12 112.2(4) yes
C11 N4 C14 120.7(4) yes
C12 N4 C14 127.0(4) yes
Re1 C1 O1 173.4(6) yes
Re1 C2 O2 173.4(6) yes
Re1 C3 O3 178.5(7) yes
Re1 C4 N1 125.5(4) yes
Re1 C4 N2 130.8(4) yes
N1 C4 N2 103.6(5) yes
N1 C5 C6 107.5(5) yes
N2 C6 C5 106.7(6) yes
N2 C7 C8 110.1(5) yes
C7 C8 C9 112.9(5) no
N3 C9 C8 108.7(5) yes
N3 C10 C11 107.1(5) yes
N4 C11 C10 106.4(5) yes
Re1 C12 N3 129.3(3) yes
Re1 C12 N4 127.7(3) yes
N3 C12 N4 102.9(4) yes
N1 C5 H51 126.00 no
C6 C5 H51 126.00 no
N2 C6 H61 127.00 no
C5 C6 H61 127.00 no
N2 C7 H71 110.00 no
N2 C7 H72 110.00 no
C8 C7 H71 110.00 no
C8 C7 H72 110.00 no
H71 C7 H72 108.00 no
C7 C8 H81 109.00 no
C7 C8 H82 109.00 no
C9 C8 H81 109.00 no
C9 C8 H82 109.00 no
H81 C8 H82 108.00 no
N3 C9 H91 110.00 no
N3 C9 H92 110.00 no
C8 C9 H91 110.00 no
C8 C9 H92 110.00 no
H91 C9 H92 108.00 no
N3 C10 H101 126.00 no
C11 C10 H101 126.00 no
N4 C11 H111 127.00 no
C10 C11 H111 127.00 no
N1 C13 H131 110.00 no
N1 C13 H132 110.00 no
N1 C13 H133 110.00 no
H131 C13 H132 109.00 no
H131 C13 H133 109.00 no
H132 C13 H133 109.00 no
N4 C14 H141 109.00 no
N4 C14 H142 109.00 no
N4 C14 H143 110.00 no
H141 C14 H142 109.00 no
H141 C14 H143 110.00 no
H142 C14 H143 109.00 no

loop_
_geom_bond_atom_site_label_1
_geom_bond_atom_site_label_2
_geom_bond_distance
_geom_bond_publ_flag
Re1 Br1 2.6624(6) yes
Re1 C1 1.950(6) yes
Re1 C2 1.936(7) yes
Re1 C3 2.003(7) yes
Re1 C4 2.236(5) yes
Re1 C12 2.209(5) yes
O1 C1 1.140(8) yes
O2 C2 1.146(9) yes
O3 C3 0.952(10) yes
N1 C4 1.371(8) yes
N1 C5 1.382(9) yes
N1 C13 1.454(10) yes
N2 C4 1.350(8) yes
N2 C6 1.387(7) yes
N2 C7 1.468(8) yes
N3 C9 1.449(6) yes
N3 C10 1.378(7) yes
N3 C12 1.366(6) yes
N4 C11 1.373(8) yes
N4 C12 1.364(6) yes
N4 C14 1.474(7) yes
C5 C6 1.325(12) no
C7 C8 1.525(9) no
C8 C9 1.514(9) no
C10 C11 1.344(8) no
C5 H51 0.9300 no
C6 H61 0.9300 no
C7 H71 0.9700 no
C7 H72 0.9700 no
C8 H81 0.9700 no
C8 H82 0.9700 no
C9 H91 0.9700 no
C9 H92 0.9700 no
C10 H101 0.9300 no
C11 H111 0.9300 no
C13 H131 0.9600 no
C13 H132 0.9600 no
C13 H133 0.9600 no
C14 H141 0.9600 no
C14 H142 0.9600 no
C14 H143 0.9600 no
